data_4327331
loop_
_publ_author_name
'Asif A. Tahir'
'Kieran C. Molloy'
'Muhammad Mazhar'
'Gabriele Kociok-K\"ohn'
'Mazhar Hamid'
'Sarim Dastgir'

_publ_section_title
;
 Synthesis and Structural Characterization of a New Heterobimetallic
 Coordination Complex of Barium and Cobalt for Use as a Precursor for
 Chemical Vapor Deposition
;
_journal_name_full 'Inorganic Chemistry'
_journal_page_first 9207
_journal_page_last 9212
_journal_paper_doi 10.1021/ic050564+
_journal_volume 44
_journal_year 2005
_chemical_formula_sum 'C36 H69 Ba2 Co N4 O12'
_chemical_formula_weight 1083.56
_chemical_name_systematic
;
 ?
;
_space_group_IT_number 14
_symmetry_cell_setting monoclinic
_symmetry_space_group_name_Hall '-P 2ybc'
_symmetry_space_group_name_H-M 'P 1 21/c 1'
_atom_sites_solution_hydrogens geom
_atom_sites_solution_primary direct
_atom_sites_solution_secondary difmap
_audit_creation_method SHELXL-97
_cell_angle_alpha 90.00
_cell_angle_beta 99.8710(10)
_cell_angle_gamma 90.00
_cell_formula_units_Z 4
_cell_length_a 11.14100(10)
_cell_length_b 19.3710(2)
_cell_length_c 22.3220(3)
_cell_measurement_temperature 173(2)
_cell_volume 4746.05(9)
_computing_structure_refinement 'SHELXL-97 (Sheldrick, 1997)'
_diffrn_ambient_temperature 173(2)
_diffrn_measured_fraction_theta_full 0.974
_diffrn_measured_fraction_theta_max 0.974
_diffrn_radiation_monochromator graphite
_diffrn_radiation_source 'fine-focus sealed tube'
_diffrn_radiation_type MoK\a
_diffrn_radiation_wavelength 0.71073
_diffrn_reflns_av_R_equivalents 0.1317
_diffrn_reflns_av_sigmaI/netI 0.0680
_diffrn_reflns_limit_h_max 14
_diffrn_reflns_limit_h_min -14
_diffrn_reflns_limit_k_max 25
_diffrn_reflns_limit_k_min -25
_diffrn_reflns_limit_l_max 28
_diffrn_reflns_limit_l_min -28
_diffrn_reflns_number 79460
_diffrn_reflns_theta_full 27.72
_diffrn_reflns_theta_max 27.72
_diffrn_reflns_theta_min 3.53
_exptl_absorpt_coefficient_mu 2.043
_exptl_crystal_density_diffrn 1.516
_exptl_crystal_description deep_green
_exptl_crystal_F_000 2192
_refine_diff_density_max 1.095
_refine_diff_density_min -1.129
_refine_diff_density_rms 0.134
_refine_ls_extinction_coef 0.00134(12)
_refine_ls_extinction_expression Fc^*^=kFc[1+0.001xFc^2^\l^3^/sin(2\q)]^-1/4^
_refine_ls_extinction_method SHELXL
_refine_ls_goodness_of_fit_ref 1.032
_refine_ls_hydrogen_treatment mixed
_refine_ls_matrix_type full
_refine_ls_number_parameters 517
_refine_ls_number_reflns 10874
_refine_ls_number_restraints 1
_refine_ls_restrained_S_all 1.032
_refine_ls_R_factor_all 0.0631
_refine_ls_R_factor_gt 0.0380
_refine_ls_shift/su_max 0.002
_refine_ls_shift/su_mean 0.000
_refine_ls_structure_factor_coef Fsqd
_refine_ls_weighting_details 'calc w=1/[\s^2^(Fo^2^)+(0.0342P)^2^+2.8161P] where P=(Fo^2^+2Fc^2^)/3'
_refine_ls_weighting_scheme calc
_refine_ls_wR_factor_gt 0.0766
_refine_ls_wR_factor_ref 0.0862
_reflns_number_gt 8264
_reflns_number_total 10874
_reflns_threshold_expression >2sigma(I)
_cod_data_source_file ic0505642Bsi20050412_064705.cif
_cod_data_source_block h04kcm13
_cod_database_code 4327331

loop_
_symmetry_equiv_pos_as_xyz
'x, y, z'
'-x, y+1/2, -z+1/2'
'-x, -y, -z'
'x, -y-1/2, z-1/2'

loop_
_atom_site_label
_atom_site_type_symbol
_atom_site_fract_x
_atom_site_fract_y
_atom_site_fract_z
_atom_site_U_iso_or_equiv
_atom_site_adp_type
_atom_site_occupancy
_atom_site_symmetry_multiplicity
_atom_site_calc_flag
_atom_site_refinement_flags
Ba1 Ba 0.142084(18) 0.098697(10) 0.813178(9) 0.02466(7) Uani 1 1 d .
Ba2 Ba 0.312280(18) 0.149865(9) 0.670558(9) 0.02304(7) Uani 1 1 d .
Co1 Co 0.45063(4) 0.13617(2) 0.82721(2) 0.02178(11) Uani 1 1 d .
O1 O -0.0199(2) -0.00059(12) 0.76959(12) 0.0360(6) Uani 1 1 d .
O2 O 0.0951(2) 0.09223(12) 0.69066(11) 0.0285(5) Uani 1 1 d .
O3 O 0.0273(3) 0.15491(13) 0.89560(13) 0.0422(7) Uani 1 1 d .
O4 O 0.0236(2) 0.21980(12) 0.77621(12) 0.0338(6) Uani 1 1 d .
O5 O 0.4820(2) 0.13873(12) 0.60010(11) 0.0338(6) Uani 1 1 d .
O6 O 0.2293(3) 0.13655(15) 0.55110(12) 0.0425(7) Uani 1 1 d .
O7 O 0.1395(3) 0.24932(13) 0.68009(14) 0.0424(7) Uani 1 1 d D
O8 O 0.5287(2) 0.17166(11) 0.76249(11) 0.0264(5) Uani 1 1 d .
O9 O 0.5867(2) 0.08193(11) 0.86165(11) 0.0273(5) Uani 1 1 d .
O10 O 0.3606(2) 0.10411(11) 0.88651(10) 0.0259(5) Uani 1 1 d .
O11 O 0.3133(2) 0.18976(10) 0.79314(10) 0.0241(5) Uani 1 1 d .
O12 O 0.3725(2) 0.06858(10) 0.77241(10) 0.0235(5) Uani 1 1 d .
N1 N 0.3275(3) 0.29699(15) 0.62022(15) 0.0355(7) Uani 1 1 d .
N2 N 0.5054(3) 0.21778(14) 0.88242(14) 0.0294(7) Uani 1 1 d .
N3 N 0.1943(3) -0.00965(14) 0.90645(14) 0.0308(7) Uani 1 1 d .
N4 N 0.3314(3) -0.00641(14) 0.65592(14) 0.0309(7) Uani 1 1 d .
C1 C -0.1016(3) 0.00097(17) 0.72366(17) 0.0311(8) Uani 1 1 d .
C2 C -0.1021(4) 0.04264(19) 0.67165(17) 0.0341(8) Uani 1 1 d .
H2 H -0.1749 0.0421 0.6425 0.041 Uiso 1 1 calc R
C3 C -0.0088(4) 0.08434(19) 0.65801(17) 0.0318(8) Uani 1 1 d .
C4 C -0.2112(4) -0.0462(2) 0.7230(2) 0.0416(10) Uani 1 1 d .
H4A H -0.1859 -0.0944 0.7203 0.062 Uiso 1 1 calc R
H4B H -0.2736 -0.0351 0.6878 0.062 Uiso 1 1 calc R
H4C H -0.2446 -0.0395 0.7604 0.062 Uiso 1 1 calc R
C5 C -0.0330(4) 0.1239(3) 0.5989(2) 0.0529(12) Uani 1 1 d .
H5A H -0.0407 0.1731 0.6074 0.079 Uiso 1 1 calc R
H5B H -0.1088 0.1073 0.5742 0.079 Uiso 1 1 calc R
H5C H 0.0347 0.1168 0.5767 0.079 Uiso 1 1 calc R
C6 C -0.0277(4) 0.2097(2) 0.90413(19) 0.0381(9) Uani 1 1 d .
C7 C -0.0572(4) 0.26248(19) 0.86062(19) 0.0367(9) Uani 1 1 d .
H7 H -0.0988 0.3012 0.8733 0.044 Uiso 1 1 calc R
C8 C -0.0333(3) 0.26531(18) 0.80172(18) 0.0321(8) Uani 1 1 d .
C9 C -0.0643(5) 0.2198(3) 0.9657(2) 0.0542(12) Uani 1 1 d .
H9A H -0.0485 0.1773 0.9895 0.081 Uiso 1 1 calc R
H9B H -0.1513 0.2310 0.9603 0.081 Uiso 1 1 calc R
H9C H -0.0168 0.2577 0.9871 0.081 Uiso 1 1 calc R
C10 C -0.0760(4) 0.3281(2) 0.7637(2) 0.0491(11) Uani 1 1 d .
H10A H -0.0053 0.3556 0.7575 0.074 Uiso 1 1 calc R
H10B H -0.1291 0.3561 0.7847 0.074 Uiso 1 1 calc R
H10C H -0.1212 0.3133 0.7242 0.074 Uiso 1 1 calc R
C11 C 0.4908(4) 0.11919(18) 0.54703(17) 0.0326(8) Uani 1 1 d .
C12 C 0.3910(4) 0.10764(18) 0.50032(17) 0.0361(9) Uani 1 1 d .
H12 H 0.4089 0.0920 0.4625 0.043 Uiso 1 1 calc R
C13 C 0.2674(4) 0.11690(19) 0.50407(16) 0.0351(9) Uani 1 1 d .
C14 C 0.6169(4) 0.1080(2) 0.5342(2) 0.0475(11) Uani 1 1 d .
H14A H 0.6703 0.1451 0.5530 0.071 Uiso 1 1 calc R
H14B H 0.6151 0.1083 0.4901 0.071 Uiso 1 1 calc R
H14C H 0.6478 0.0635 0.5509 0.071 Uiso 1 1 calc R
C15 C 0.1728(5) 0.1043(3) 0.44822(19) 0.0563(13) Uani 1 1 d .
H15A H 0.1141 0.0699 0.4574 0.085 Uiso 1 1 calc R
H15B H 0.2126 0.0873 0.4152 0.085 Uiso 1 1 calc R
H15C H 0.1301 0.1476 0.4357 0.085 Uiso 1 1 calc R
C16 C 0.1201(4) 0.31117(19) 0.64707(19) 0.0385(9) Uani 1 1 d .
H16A H 0.1407 0.3510 0.6747 0.046 Uiso 1 1 calc R
H16B H 0.0334 0.3150 0.6280 0.046 Uiso 1 1 calc R
C17 C 0.1984(4) 0.3116(2) 0.5993(2) 0.0520(12) Uani 1 1 d .
H17A H 0.1660 0.2770 0.5681 0.062 Uiso 1 1 calc R
H17B H 0.1913 0.3574 0.5795 0.062 Uiso 1 1 calc R
C18 C 0.3825(5) 0.3497(2) 0.6646(2) 0.0606(13) Uani 1 1 d .
H18A H 0.4702 0.3411 0.6757 0.091 Uiso 1 1 calc R
H18B H 0.3446 0.3471 0.7011 0.091 Uiso 1 1 calc R
H18C H 0.3692 0.3957 0.6464 0.091 Uiso 1 1 calc R
C19 C 0.3909(6) 0.2955(2) 0.5696(3) 0.0702(17) Uani 1 1 d .
H19A H 0.3585 0.2581 0.5420 0.105 Uiso 1 1 calc R
H19B H 0.4779 0.2877 0.5843 0.105 Uiso 1 1 calc R
H19C H 0.3798 0.3397 0.5480 0.105 Uiso 1 1 calc R
C20 C 0.6898(3) 0.08160(17) 0.84427(16) 0.0268(7) Uani 1 1 d .
C21 C 0.7200(3) 0.11847(18) 0.79534(16) 0.0294(8) Uani 1 1 d .
H21 H 0.8008 0.1141 0.7874 0.035 Uiso 1 1 calc R
C22 C 0.6408(3) 0.16094(17) 0.75764(16) 0.0272(7) Uani 1 1 d .
C23 C 0.7861(4) 0.03793(19) 0.88206(18) 0.0352(8) Uani 1 1 d .
H23A H 0.8434 0.0678 0.9085 0.053 Uiso 1 1 calc R
H23B H 0.8301 0.0116 0.8552 0.053 Uiso 1 1 calc R
H23C H 0.7475 0.0060 0.9070 0.053 Uiso 1 1 calc R
C24 C 0.6847(4) 0.1996(2) 0.70694(18) 0.0363(9) Uani 1 1 d .
H24A H 0.6353 0.1865 0.6680 0.054 Uiso 1 1 calc R
H24B H 0.7702 0.1881 0.7066 0.054 Uiso 1 1 calc R
H24C H 0.6771 0.2494 0.7133 0.054 Uiso 1 1 calc R
C25 C 0.4000(3) 0.04556(18) 0.92210(17) 0.0311(8) Uani 1 1 d .
H25A H 0.4690 0.0583 0.9543 0.037 Uiso 1 1 calc R
H25B H 0.4284 0.0096 0.8963 0.037 Uiso 1 1 calc R
C26 C 0.2961(3) 0.01751(18) 0.95073(16) 0.0303(8) Uani 1 1 d .
H26A H 0.3278 -0.0198 0.9795 0.036 Uiso 1 1 calc R
H26B H 0.2654 0.0548 0.9744 0.036 Uiso 1 1 calc R
C27 C 0.2264(5) -0.0739(2) 0.8783(2) 0.0516(12) Uani 1 1 d .
H27A H 0.2484 -0.1092 0.9098 0.077 Uiso 1 1 calc R
H27B H 0.2957 -0.0656 0.8575 0.077 Uiso 1 1 calc R
H27C H 0.1565 -0.0900 0.8488 0.077 Uiso 1 1 calc R
C28 C 0.0891(4) -0.0221(2) 0.9359(2) 0.0435(10) Uani 1 1 d .
H28A H 0.1093 -0.0579 0.9671 0.065 Uiso 1 1 calc R
H28B H 0.0202 -0.0376 0.9056 0.065 Uiso 1 1 calc R
H28C H 0.0672 0.0206 0.9549 0.065 Uiso 1 1 calc R
C29 C 0.3219(4) 0.25804(17) 0.81635(18) 0.0358(9) Uani 1 1 d .
H29A H 0.2394 0.2776 0.8149 0.043 Uiso 1 1 calc R
H29B H 0.3664 0.2875 0.7913 0.043 Uiso 1 1 calc R
C30 C 0.3884(4) 0.25665(19) 0.88089(19) 0.0387(9) Uani 1 1 d .
H30A H 0.4057 0.3043 0.8959 0.046 Uiso 1 1 calc R
H30B H 0.3378 0.2337 0.9074 0.046 Uiso 1 1 calc R
C31 C 0.5524(4) 0.1979(2) 0.94640(17) 0.0424(10) Uani 1 1 d .
H31A H 0.5670 0.2396 0.9715 0.064 Uiso 1 1 calc R
H31B H 0.6289 0.1724 0.9483 0.064 Uiso 1 1 calc R
H31C H 0.4924 0.1687 0.9616 0.064 Uiso 1 1 calc R
C32 C 0.5990(4) 0.26249(19) 0.86254(19) 0.0399(9) Uani 1 1 d .
H32A H 0.6177 0.3010 0.8911 0.060 Uiso 1 1 calc R
H32B H 0.5681 0.2805 0.8218 0.060 Uiso 1 1 calc R
H32C H 0.6731 0.2355 0.8616 0.060 Uiso 1 1 calc R
C33 C 0.4291(3) 0.00496(16) 0.76373(16) 0.0281(8) Uani 1 1 d .
H33A H 0.4462 -0.0207 0.8026 0.034 Uiso 1 1 calc R
H33B H 0.5073 0.0132 0.7495 0.034 Uiso 1 1 calc R
C34 C 0.3446(4) -0.03656(16) 0.71685(16) 0.0309(8) Uani 1 1 d .
H34A H 0.3766 -0.0841 0.7158 0.037 Uiso 1 1 calc R
H34B H 0.2634 -0.0393 0.7291 0.037 Uiso 1 1 calc R
C35 C 0.4396(4) -0.02036(19) 0.6289(2) 0.0420(10) Uani 1 1 d .
H35A H 0.5104 0.0025 0.6529 0.063 Uiso 1 1 calc R
H35B H 0.4270 -0.0027 0.5872 0.063 Uiso 1 1 calc R
H35C H 0.4540 -0.0703 0.6286 0.063 Uiso 1 1 calc R
C36 C 0.2234(4) -0.0354(2) 0.6164(2) 0.0469(11) Uani 1 1 d .
H36A H 0.2134 -0.0134 0.5764 0.070 Uiso 1 1 calc R
H36B H 0.1509 -0.0268 0.6347 0.070 Uiso 1 1 calc R
H36C H 0.2342 -0.0852 0.6120 0.070 Uiso 1 1 calc R
H71 H 0.087(4) 0.244(3) 0.704(2) 0.073(17) Uiso 1 1 d D

loop_
_atom_site_aniso_label
_atom_site_aniso_U_11
_atom_site_aniso_U_22
_atom_site_aniso_U_33
_atom_site_aniso_U_23
_atom_site_aniso_U_13
_atom_site_aniso_U_12
Ba1 0.02178(12) 0.02574(11) 0.02627(12) 0.00244(8) 0.00355(8) 0.00146(8)
Ba2 0.02383(12) 0.02238(11) 0.02339(11) 0.00119(7) 0.00543(8) 0.00141(8)
Co1 0.0197(2) 0.0224(2) 0.0234(2) -0.00105(17) 0.00387(18) 0.00023(17)
O1 0.0368(15) 0.0324(13) 0.0369(15) 0.0039(11) 0.0010(12) -0.0068(11)
O2 0.0222(13) 0.0372(13) 0.0264(12) 0.0033(10) 0.0051(10) -0.0005(10)
O3 0.0462(18) 0.0432(15) 0.0398(16) 0.0052(12) 0.0145(14) 0.0088(13)
O4 0.0322(15) 0.0323(13) 0.0390(15) 0.0054(11) 0.0120(12) 0.0087(11)
O5 0.0335(15) 0.0386(14) 0.0301(14) -0.0036(11) 0.0077(11) -0.0015(11)
O6 0.0349(16) 0.0662(18) 0.0264(14) -0.0059(12) 0.0053(12) -0.0010(14)
O7 0.0489(18) 0.0349(14) 0.0492(18) 0.0175(12) 0.0248(15) 0.0177(13)
O8 0.0222(12) 0.0282(11) 0.0289(12) 0.0010(10) 0.0047(10) -0.0011(10)
O9 0.0206(13) 0.0312(12) 0.0299(13) 0.0016(10) 0.0036(10) 0.0005(10)
O10 0.0239(13) 0.0285(12) 0.0259(12) 0.0017(9) 0.0061(10) 0.0003(10)
O11 0.0240(13) 0.0208(11) 0.0277(12) -0.0021(9) 0.0051(10) 0.0023(9)
O12 0.0244(12) 0.0183(10) 0.0270(12) -0.0027(9) 0.0022(10) 0.0034(9)
N1 0.043(2) 0.0276(15) 0.0388(18) 0.0041(13) 0.0160(15) 0.0025(14)
N2 0.0273(16) 0.0294(15) 0.0321(16) -0.0069(12) 0.0065(13) -0.0022(12)
N3 0.0293(16) 0.0322(15) 0.0302(16) 0.0063(12) 0.0034(13) -0.0030(13)
N4 0.0374(18) 0.0239(14) 0.0305(16) -0.0037(12) 0.0034(14) 0.0012(13)
C1 0.029(2) 0.0262(17) 0.038(2) -0.0040(15) 0.0039(16) 0.0013(15)
C2 0.0262(19) 0.041(2) 0.034(2) 0.0027(16) 0.0022(16) -0.0008(16)
C3 0.029(2) 0.0392(19) 0.0280(19) -0.0014(15) 0.0085(16) 0.0024(16)
C4 0.034(2) 0.041(2) 0.050(3) 0.0033(18) 0.0060(19) -0.0088(17)
C5 0.027(2) 0.085(3) 0.043(2) 0.024(2) -0.0029(19) -0.010(2)
C6 0.030(2) 0.045(2) 0.040(2) -0.0077(17) 0.0077(17) -0.0026(18)
C7 0.031(2) 0.0309(19) 0.050(2) -0.0084(17) 0.0123(18) -0.0014(16)
C8 0.0228(19) 0.0291(18) 0.045(2) -0.0007(16) 0.0089(16) -0.0014(15)
C9 0.053(3) 0.072(3) 0.041(3) -0.009(2) 0.017(2) 0.007(2)
C10 0.047(3) 0.033(2) 0.071(3) 0.013(2) 0.021(2) 0.0105(19)
C11 0.037(2) 0.0284(17) 0.036(2) 0.0079(15) 0.0162(17) 0.0031(16)
C12 0.051(3) 0.0315(19) 0.0273(19) 0.0021(15) 0.0103(18) 0.0064(17)
C13 0.042(2) 0.0367(19) 0.0246(19) 0.0017(15) 0.0002(16) 0.0012(17)
C14 0.042(3) 0.060(3) 0.043(2) 0.001(2) 0.015(2) 0.009(2)
C15 0.056(3) 0.080(3) 0.029(2) -0.013(2) -0.004(2) 0.003(3)
C16 0.041(2) 0.0316(19) 0.044(2) 0.0082(16) 0.0099(19) 0.0089(17)
C17 0.052(3) 0.046(2) 0.057(3) 0.016(2) 0.007(2) 0.005(2)
C18 0.069(4) 0.042(2) 0.070(3) 0.001(2) 0.009(3) -0.003(2)
C19 0.100(5) 0.044(3) 0.078(4) 0.025(2) 0.049(4) 0.016(3)
C20 0.0204(18) 0.0286(17) 0.0295(18) -0.0020(14) -0.0008(14) 0.0002(14)
C21 0.0192(18) 0.0333(18) 0.037(2) -0.0031(15) 0.0078(15) 0.0012(15)
C22 0.0240(19) 0.0278(17) 0.0300(18) -0.0047(14) 0.0056(15) -0.0047(14)
C23 0.029(2) 0.038(2) 0.036(2) 0.0035(16) 0.0004(16) 0.0044(16)
C24 0.031(2) 0.043(2) 0.036(2) 0.0045(17) 0.0083(17) -0.0033(17)
C25 0.0266(19) 0.0369(19) 0.0287(19) 0.0074(15) 0.0014(15) 0.0005(15)
C26 0.0283(19) 0.0386(19) 0.0233(18) 0.0060(14) 0.0025(14) -0.0027(16)
C27 0.058(3) 0.037(2) 0.062(3) -0.009(2) 0.015(2) -0.008(2)
C28 0.027(2) 0.050(2) 0.053(3) 0.018(2) 0.0055(19) -0.0028(18)
C29 0.038(2) 0.0223(17) 0.046(2) -0.0062(15) 0.0041(18) 0.0057(16)
C30 0.035(2) 0.0320(19) 0.049(2) -0.0154(17) 0.0050(18) 0.0033(17)
C31 0.051(3) 0.046(2) 0.028(2) -0.0102(17) 0.0009(18) -0.008(2)
C32 0.041(2) 0.0315(19) 0.049(2) -0.0098(17) 0.0117(19) -0.0142(17)
C33 0.031(2) 0.0229(16) 0.0308(19) -0.0010(14) 0.0055(15) 0.0054(14)
C34 0.041(2) 0.0210(16) 0.032(2) -0.0006(14) 0.0091(16) -0.0017(15)
C35 0.057(3) 0.0304(19) 0.042(2) -0.0012(16) 0.018(2) 0.0068(18)
C36 0.052(3) 0.032(2) 0.051(3) -0.0085(18) -0.008(2) -0.0061(19)

loop_
_atom_type_symbol
_atom_type_description
_atom_type_scat_dispersion_real
_atom_type_scat_dispersion_imag
_atom_type_scat_source
C C 0.0033 0.0016 'International Tables Vol C Tables 4.2.6.8 and 6.1.1.4'
H H 0.0000 0.0000 'International Tables Vol C Tables 4.2.6.8 and 6.1.1.4'
N N 0.0061 0.0033 'International Tables Vol C Tables 4.2.6.8 and 6.1.1.4'
O O 0.0106 0.0060 'International Tables Vol C Tables 4.2.6.8 and 6.1.1.4'
Ba Ba -0.3244 2.2819 'International Tables Vol C Tables 4.2.6.8 and 6.1.1.4'
Co Co 0.3494 0.9721 'International Tables Vol C Tables 4.2.6.8 and 6.1.1.4'

loop_
_geom_angle_atom_site_label_1
_geom_angle_atom_site_label_2
_geom_angle_atom_site_label_3
_geom_angle
O3 Ba1 O11 106.65(8)
O3 Ba1 O10 93.20(8)
O11 Ba1 O10 58.86(7)
O3 Ba1 O2 133.67(8)
O11 Ba1 O2 83.21(7)
O10 Ba1 O2 128.02(7)
O3 Ba1 O1 99.82(9)
O11 Ba1 O1 148.80(7)
O10 Ba1 O1 136.47(7)
O2 Ba1 O1 66.45(7)
O3 Ba1 O4 66.00(8)
O11 Ba1 O4 73.03(7)
O10 Ba1 O4 119.14(7)
O2 Ba1 O4 74.67(7)
O1 Ba1 O4 104.06(8)
O3 Ba1 O12 148.45(8)
O11 Ba1 O12 52.73(6)
O10 Ba1 O12 56.41(7)
O2 Ba1 O12 72.75(7)
O1 Ba1 O12 108.26(7)
O4 Ba1 O12 118.60(7)
O3 Ba1 N3 82.08(8)
O11 Ba1 N3 121.68(8)
O10 Ba1 N3 63.21(8)
O2 Ba1 N3 131.64(8)
O1 Ba1 N3 77.64(8)
O4 Ba1 N3 147.96(8)
O12 Ba1 N3 90.01(8)
O3 Ba1 Co1 116.09(7)
O11 Ba1 Co1 32.82(5)
O10 Ba1 Co1 32.82(5)
O2 Ba1 Co1 96.78(5)
O1 Ba1 Co1 140.40(6)
O4 Ba1 Co1 105.40(6)
O12 Ba1 Co1 33.12(4)
N3 Ba1 Co1 90.72(6)
O3 Ba1 Ba2 141.57(6)
O11 Ba1 Ba2 43.66(5)
O10 Ba1 Ba2 88.41(5)
O2 Ba1 Ba2 42.15(5)
O1 Ba1 Ba2 105.18(6)
O4 Ba1 Ba2 79.78(5)
O12 Ba1 Ba2 42.17(4)
N3 Ba1 Ba2 131.34(6)
Co1 Ba1 Ba2 55.733(8)
O5 Ba2 O6 64.17(8)
O5 Ba2 O12 110.11(7)
O6 Ba2 O12 139.49(8)
O5 Ba2 O7 132.60(8)
O6 Ba2 O7 91.01(9)
O12 Ba2 O7 114.23(7)
O5 Ba2 O2 142.19(7)
O6 Ba2 O2 87.73(8)
O12 Ba2 O2 74.43(7)
O7 Ba2 O2 68.18(8)
O5 Ba2 O11 134.72(7)
O6 Ba2 O11 158.08(8)
O12 Ba2 O11 53.13(6)
O7 Ba2 O11 67.86(8)
O2 Ba2 O11 79.22(7)
O5 Ba2 O8 80.93(7)
O6 Ba2 O8 144.72(8)
O12 Ba2 O8 56.40(6)
O7 Ba2 O8 110.40(8)
O2 Ba2 O8 125.73(7)
O11 Ba2 O8 54.33(7)
O5 Ba2 N4 77.72(8)
O6 Ba2 N4 79.45(8)
O12 Ba2 N4 60.66(7)
O7 Ba2 N4 139.71(9)
O2 Ba2 N4 72.36(8)
O11 Ba2 N4 112.55(7)
O8 Ba2 N4 98.87(7)
O5 Ba2 N1 76.74(8)
O6 Ba2 N1 75.95(9)
O12 Ba2 N1 144.11(8)
O7 Ba2 N1 57.61(8)
O2 Ba2 N1 122.45(8)
O11 Ba2 N1 96.22(7)
O8 Ba2 N1 91.84(8)
N4 Ba2 N1 150.30(8)
O5 Ba2 Co1 109.86(6)
O6 Ba2 Co1 168.94(6)
O12 Ba2 Co1 31.56(4)
O7 Ba2 Co1 99.54(6)
O2 Ba2 Co1 93.08(5)
O11 Ba2 Co1 31.78(4)
O8 Ba2 Co1 32.67(5)
N4 Ba2 Co1 90.27(6)
N1 Ba2 Co1 112.55(6)
O5 Ba2 Ba1 155.22(5)
O6 Ba2 Ba1 128.54(6)
O12 Ba2 Ba1 45.52(5)
O7 Ba2 Ba1 71.75(6)
O2 Ba2 Ba1 40.81(5)
O11 Ba2 Ba1 40.83(5)
O8 Ba2 Ba1 85.71(5)
N4 Ba2 Ba1 83.89(6)
N1 Ba2 Ba1 124.71(6)
Co1 Ba2 Ba1 53.299(8)
O9 Co1 O10 90.99(10)
O9 Co1 O11 179.35(11)
O10 Co1 O11 88.41(10)
O9 Co1 O12 97.22(10)
O10 Co1 O12 89.14(10)
O11 Co1 O12 82.52(9)
O9 Co1 O8 93.96(10)
O10 Co1 O8 174.84(10)
O11 Co1 O8 86.63(10)
O12 Co1 O8 88.80(10)
O9 Co1 N2 92.82(11)
O10 Co1 N2 88.35(11)
O11 Co1 N2 87.43(11)
O12 Co1 N2 169.70(11)
O8 Co1 N2 92.85(11)
O9 Co1 Ba1 129.11(7)
O10 Co1 Ba1 50.31(7)
O11 Co1 Ba1 50.25(7)
O12 Co1 Ba1 57.35(7)
O8 Co1 Ba1 124.82(7)
N2 Co1 Ba1 113.99(9)
O9 Co1 Ba2 128.13(7)
O10 Co1 Ba2 121.00(7)
O11 Co1 Ba2 52.08(7)
O12 Co1 Ba2 49.37(7)
O8 Co1 Ba2 54.42(7)
N2 Co1 Ba2 124.64(9)
Ba1 Co1 Ba2 70.967(10)
C1 O1 Ba1 128.7(2)
C3 O2 Ba1 126.0(2)
C3 O2 Ba2 133.9(2)
Ba1 O2 Ba2 97.04(8)
C6 O3 Ba1 139.4(3)
C8 O4 Ba1 134.9(2)
C11 O5 Ba2 138.9(3)
C13 O6 Ba2 138.7(3)
C16 O7 Ba2 127.0(2)
C16 O7 H71 111(4)
Ba2 O7 H71 122(4)
C22 O8 Co1 124.8(2)
C22 O8 Ba2 127.9(2)
Co1 O8 Ba2 92.91(9)
C20 O9 Co1 125.4(2)
C25 O10 Co1 120.4(2)
C25 O10 Ba1 118.18(19)
Co1 O10 Ba1 96.87(9)
C29 O11 Co1 111.4(2)
C29 O11 Ba1 123.8(2)
Co1 O11 Ba1 96.93(8)
C29 O11 Ba2 126.5(2)
Co1 O11 Ba2 96.14(8)
Ba1 O11 Ba2 95.50(7)
C33 O12 Co1 121.6(2)
C33 O12 Ba2 115.91(19)
Co1 O12 Ba2 99.07(8)
C33 O12 Ba1 130.77(19)
Co1 O12 Ba1 89.54(8)
Ba2 O12 Ba1 92.31(6)
C19 N1 C17 110.1(4)
C19 N1 C18 109.8(4)
C17 N1 C18 110.6(3)
C19 N1 Ba2 109.6(2)
C17 N1 Ba2 100.5(2)
C18 N1 Ba2 115.9(3)
C32 N2 C31 106.8(3)
C32 N2 C30 110.7(3)
C31 N2 C30 108.3(3)
C32 N2 Co1 115.3(2)
C31 N2 Co1 113.7(2)
C30 N2 Co1 102.0(2)
C28 N3 C27 109.0(3)
C28 N3 C26 110.1(3)
C27 N3 C26 112.1(3)
C28 N3 Ba1 111.1(2)
C27 N3 Ba1 109.6(2)
C26 N3 Ba1 104.89(19)
C35 N4 C34 110.5(3)
C35 N4 C36 109.2(3)
C34 N4 C36 110.1(3)
C35 N4 Ba2 107.7(2)
C34 N4 Ba2 107.07(19)
C36 N4 Ba2 112.1(2)
O1 C1 C2 126.0(3)
O1 C1 C4 117.6(3)
C2 C1 C4 116.4(3)
C3 C2 C1 127.9(3)
C3 C2 H2 116.1
C1 C2 H2 116.1
O2 C3 C2 126.0(3)
O2 C3 C5 116.8(3)
C2 C3 C5 117.3(3)
C1 C4 H4A 109.5
C1 C4 H4B 109.5
H4A C4 H4B 109.5
C1 C4 H4C 109.5
H4A C4 H4C 109.5
H4B C4 H4C 109.5
C3 C5 H5A 109.5
C3 C5 H5B 109.5
H5A C5 H5B 109.5
C3 C5 H5C 109.5
H5A C5 H5C 109.5
H5B C5 H5C 109.5
O3 C6 C7 124.8(4)
O3 C6 C9 117.5(4)
C7 C6 C9 117.7(4)
C8 C7 C6 128.5(3)
C8 C7 H7 115.8
C6 C7 H7 115.8
O4 C8 C7 125.9(3)
O4 C8 C10 115.9(3)
C7 C8 C10 118.1(3)
C6 C9 H9A 109.5
C6 C9 H9B 109.5
H9A C9 H9B 109.5
C6 C9 H9C 109.5
H9A C9 H9C 109.5
H9B C9 H9C 109.5
C8 C10 H10A 109.5
C8 C10 H10B 109.5
H10A C10 H10B 109.5
C8 C10 H10C 109.5
H10A C10 H10C 109.5
H10B C10 H10C 109.5
O5 C11 C12 124.4(4)
O5 C11 C14 116.7(4)
C12 C11 C14 118.9(4)
C11 C12 C13 126.4(4)
C11 C12 H12 116.8
C13 C12 H12 116.8
O6 C13 C12 124.3(4)
O6 C13 C15 116.8(4)
C12 C13 C15 118.9(4)
C11 C14 H14A 109.5
C11 C14 H14B 109.5
H14A C14 H14B 109.5
C11 C14 H14C 109.5
H14A C14 H14C 109.5
H14B C14 H14C 109.5
C13 C15 H15A 109.5
C13 C15 H15B 109.5
H15A C15 H15B 109.5
C13 C15 H15C 109.5
H15A C15 H15C 109.5
H15B C15 H15C 109.5
O7 C16 C17 108.9(3)
O7 C16 H16A 109.9
C17 C16 H16A 109.9
O7 C16 H16B 109.9
C17 C16 H16B 109.9
H16A C16 H16B 108.3
N1 C17 C16 115.9(4)
N1 C17 H17A 108.3
C16 C17 H17A 108.3
N1 C17 H17B 108.3
C16 C17 H17B 108.3
H17A C17 H17B 107.4
N1 C18 H18A 109.5
N1 C18 H18B 109.5
H18A C18 H18B 109.5
N1 C18 H18C 109.5
H18A C18 H18C 109.5
H18B C18 H18C 109.5
N1 C19 H19A 109.5
N1 C19 H19B 109.5
H19A C19 H19B 109.5
N1 C19 H19C 109.5
H19A C19 H19C 109.5
H19B C19 H19C 109.5
O9 C20 C21 126.0(3)
O9 C20 C23 115.2(3)
C21 C20 C23 118.8(3)
C22 C21 C20 124.6(3)
C22 C21 H21 117.7
C20 C21 H21 117.7
O8 C22 C21 124.9(3)
O8 C22 C24 115.2(3)
C21 C22 C24 119.9(3)
C20 C23 H23A 109.5
C20 C23 H23B 109.5
H23A C23 H23B 109.5
C20 C23 H23C 109.5
H23A C23 H23C 109.5
H23B C23 H23C 109.5
C22 C24 H24A 109.5
C22 C24 H24B 109.5
H24A C24 H24B 109.5
C22 C24 H24C 109.5
H24A C24 H24C 109.5
H24B C24 H24C 109.5
O10 C25 C26 109.9(3)
O10 C25 H25A 109.7
C26 C25 H25A 109.7
O10 C25 H25B 109.7
C26 C25 H25B 109.7
H25A C25 H25B 108.2
N3 C26 C25 113.7(3)
N3 C26 H26A 108.8
C25 C26 H26A 108.8
N3 C26 H26B 108.8
C25 C26 H26B 108.8
H26A C26 H26B 107.7
N3 C27 H27A 109.5
N3 C27 H27B 109.5
H27A C27 H27B 109.5
N3 C27 H27C 109.5
H27A C27 H27C 109.5
H27B C27 H27C 109.5
N3 C28 H28A 109.5
N3 C28 H28B 109.5
H28A C28 H28B 109.5
N3 C28 H28C 109.5
H28A C28 H28C 109.5
H28B C28 H28C 109.5
O11 C29 C30 109.0(3)
O11 C29 H29A 109.9
C30 C29 H29A 109.9
O11 C29 H29B 109.9
C30 C29 H29B 109.9
H29A C29 H29B 108.3
N2 C30 C29 108.3(3)
N2 C30 H30A 110.0
C29 C30 H30A 110.0
N2 C30 H30B 110.0
C29 C30 H30B 110.0
H30A C30 H30B 108.4
N2 C31 H31A 109.5
N2 C31 H31B 109.5
H31A C31 H31B 109.5
N2 C31 H31C 109.5
H31A C31 H31C 109.5
H31B C31 H31C 109.5
N2 C32 H32A 109.5
N2 C32 H32B 109.5
H32A C32 H32B 109.5
N2 C32 H32C 109.5
H32A C32 H32C 109.5
H32B C32 H32C 109.5
O12 C33 C34 108.6(3)
O12 C33 H33A 110.0
C34 C33 H33A 110.0
O12 C33 H33B 110.0
C34 C33 H33B 110.0
H33A C33 H33B 108.4
N4 C34 C33 112.4(3)
N4 C34 H34A 109.1
C33 C34 H34A 109.1
N4 C34 H34B 109.1
C33 C34 H34B 109.1
H34A C34 H34B 107.9
N4 C35 H35A 109.5
N4 C35 H35B 109.5
H35A C35 H35B 109.5
N4 C35 H35C 109.5
H35A C35 H35C 109.5
H35B C35 H35C 109.5
N4 C36 H36A 109.5
N4 C36 H36B 109.5
H36A C36 H36B 109.5
N4 C36 H36C 109.5
H36A C36 H36C 109.5
H36B C36 H36C 109.5

loop_
_geom_bond_atom_site_label_1
_geom_bond_atom_site_label_2
_geom_bond_distance
Ba1 O3 2.648(3)
Ba1 O11 2.691(2)
Ba1 O10 2.693(2)
Ba1 O2 2.698(2)
Ba1 O1 2.702(2)
Ba1 O4 2.748(2)
Ba1 O12 2.926(2)
Ba1 N3 2.943(3)
Ba1 Co1 3.4745(5)
Ba1 Ba2 4.0967(3)
Ba2 O5 2.668(3)
Ba2 O6 2.681(3)
Ba2 O12 2.752(2)
Ba2 O7 2.758(3)
Ba2 O2 2.770(2)
Ba2 O11 2.842(2)
Ba2 O8 2.917(2)
Ba2 N4 3.056(3)
Ba2 N1 3.079(3)
Ba2 Co1 3.5814(5)
Co1 O9 1.896(2)
Co1 O10 1.897(2)
Co1 O11 1.897(2)
Co1 O12 1.898(2)
Co1 O8 1.936(2)
Co1 N2 2.033(3)
O1 C1 1.249(4)
O2 C3 1.268(4)
O3 C6 1.256(5)
O4 C8 1.276(4)
O5 C11 1.263(4)
O6 C13 1.257(5)
O7 C16 1.404(4)
O7 H71 0.862(19)
O8 C22 1.289(4)
O9 C20 1.274(4)
O10 C25 1.411(4)
O11 C29 1.418(4)
O12 C33 1.413(4)
N1 C19 1.431(6)
N1 C17 1.462(6)
N1 C18 1.480(6)
N2 C32 1.481(5)
N2 C31 1.485(5)
N2 C30 1.500(5)
N3 C28 1.460(5)
N3 C27 1.467(5)
N3 C26 1.468(5)
N4 C35 1.462(5)
N4 C34 1.464(5)
N4 C36 1.475(5)
C1 C2 1.413(5)
C1 C4 1.524(5)
C2 C3 1.390(5)
C2 H2 0.9500
C3 C5 1.510(5)
C4 H4A 0.9800
C4 H4B 0.9800
C4 H4C 0.9800
C5 H5A 0.9800
C5 H5B 0.9800
C5 H5C 0.9800
C6 C7 1.410(6)
C6 C9 1.511(6)
C7 C8 1.386(6)
C7 H7 0.9500
C8 C10 1.512(5)
C9 H9A 0.9800
C9 H9B 0.9800
C9 H9C 0.9800
C10 H10A 0.9800
C10 H10B 0.9800
C10 H10C 0.9800
C11 C12 1.405(6)
C11 C14 1.497(6)
C12 C13 1.405(6)
C12 H12 0.9500
C13 C15 1.508(6)
C14 H14A 0.9800
C14 H14B 0.9800
C14 H14C 0.9800
C15 H15A 0.9800
C15 H15B 0.9800
C15 H15C 0.9800
C16 C17 1.488(6)
C16 H16A 0.9900
C16 H16B 0.9900
C17 H17A 0.9900
C17 H17B 0.9900
C18 H18A 0.9800
C18 H18B 0.9800
C18 H18C 0.9800
C19 H19A 0.9800
C19 H19B 0.9800
C19 H19C 0.9800
C20 C21 1.394(5)
C20 C23 1.506(5)
C21 C22 1.382(5)
C21 H21 0.9500
C22 C24 1.507(5)
C23 H23A 0.9800
C23 H23B 0.9800
C23 H23C 0.9800
C24 H24A 0.9800
C24 H24B 0.9800
C24 H24C 0.9800
C25 C26 1.515(5)
C25 H25A 0.9900
C25 H25B 0.9900
C26 H26A 0.9900
C26 H26B 0.9900
C27 H27A 0.9800
C27 H27B 0.9800
C27 H27C 0.9800
C28 H28A 0.9800
C28 H28B 0.9800
C28 H28C 0.9800
C29 C30 1.503(5)
C29 H29A 0.9900
C29 H29B 0.9900
C30 H30A 0.9900
C30 H30B 0.9900
C31 H31A 0.9800
C31 H31B 0.9800
C31 H31C 0.9800
C32 H32A 0.9800
C32 H32B 0.9800
C32 H32C 0.9800
C33 C34 1.514(5)
C33 H33A 0.9900
C33 H33B 0.9900
C34 H34A 0.9900
C34 H34B 0.9900
C35 H35A 0.9800
C35 H35B 0.9800
C35 H35C 0.9800
C36 H36A 0.9800
C36 H36B 0.9800
C36 H36C 0.9800
